data_2312517
loop_
_publ_author_name
'Abrahams, Brendan F.'
'Commons, Christopher J.'
'Hudson, Timothy A.'
'Sanchez-Arlt, Robin'

_publ_section_title
;
 Supramolecular hydrogen-bonded networks formed from copper(II)
 carboxylate dimers.
;
_journal_coeditor_code JX3083
_journal_issue 6
_journal_name_full 'Acta crystallographica. Section C, Structural chemistry'
_journal_paper_doi 10.1107/S2053229624004534
_journal_volume 80
_journal_year 2024
_chemical_formula_iupac '[Cu2 (C7 H5 O3)4 (C10 H8 N2 O2)2], 2C4 H8 O2'
_chemical_formula_moiety 'C48 H36 Cu2 N4 O16, 2(C4 H8 O2)'
_chemical_formula_sum 'C56 H52 Cu2 N4 O20'
_chemical_formula_weight 1228.09
_chemical_name_systematic
;
Tetrakis(\m-4-hydroxybenzoato)bis[(4,4'-bipyridine
<i>N</i>,<i>N</i>'-dioxide)copper(II)] dioxane disolvate
;
_space_group_crystal_system orthorhombic
_space_group_IT_number 61
_space_group_name_Hall '-P 2ac 2ab'
_space_group_name_H-M_alt 'P b c a'
_atom_sites_solution_hydrogens geom
_atom_sites_solution_primary dual
_audit_creation_method
;
Olex2 1.5
(compiled 2024.02.16 svn.r378c4104 for OlexSys, GUI svn.r6928)
;
_cell_angle_alpha 90
_cell_angle_beta 90
_cell_angle_gamma 90
_cell_formula_units_Z 4
_cell_length_a 17.5993(3)
_cell_length_b 16.4583(2)
_cell_length_c 19.7389(2)
_cell_measurement_reflns_used 10015
_cell_measurement_temperature 99.99(10)
_cell_measurement_theta_max 76.6530
_cell_measurement_theta_min 4.2990
_cell_volume 5717.46(13)
_computing_cell_refinement
;
CrysAlis PRO (Rigaku OD, 2018)
;
_computing_data_collection
;
CrysAlis PRO (Rigaku OD, 2018)
;
_computing_data_reduction
;
CrysAlis PRO (Rigaku OD, 2018)
;
_computing_molecular_graphics
;
OLEX2 (Dolomanov <i>et al.</i>, 2009)
;
_computing_publication_material
;
OLEX2 (Dolomanov <i>et al.</i>, 2009)
;
_computing_structure_refinement
;
SHELXL2018 (Sheldrick, 2015<i>b</i>)
;
_computing_structure_solution
;
SHELXT2014 (Sheldrick, 2015<i>a</i>)
;
_diffrn_ambient_temperature 99.99(10)
_diffrn_detector 'CCD plate'
_diffrn_measured_fraction_theta_full 0.999
_diffrn_measured_fraction_theta_max 0.960
_diffrn_measurement_device 'four-circle diffractometer'
_diffrn_measurement_device_type 'Rigaku XtaLAB Synergy Dualflex diffractometer with a HyPix detector'
_diffrn_measurement_method '\w scans'
_diffrn_radiation_monochromator mirror
_diffrn_radiation_probe x-ray
_diffrn_radiation_type 'Cu K\a'
_diffrn_radiation_wavelength 1.54184
_diffrn_reflns_av_R_equivalents 0.0557
_diffrn_reflns_av_unetI/netI 0.0498
_diffrn_reflns_limit_h_max 18
_diffrn_reflns_limit_h_min -21
_diffrn_reflns_limit_k_max 16
_diffrn_reflns_limit_k_min -20
_diffrn_reflns_limit_l_max 24
_diffrn_reflns_limit_l_min -24
_diffrn_reflns_number 23256
_diffrn_reflns_theta_full 67.684
_diffrn_reflns_theta_max 77.925
_diffrn_reflns_theta_min 4.306
_diffrn_source 'micro-focus sealed X-ray tube'
_exptl_absorpt_coefficient_mu 1.594
_exptl_absorpt_correction_T_max 1.00000
_exptl_absorpt_correction_T_min 0.34416
_exptl_absorpt_correction_type multi-scan
_exptl_absorpt_process_details
;
(CrysAlis PRO; Rigaku OD, 2018)
;
_exptl_crystal_colour 'dark green'
_exptl_crystal_density_diffrn 1.427
_exptl_crystal_description irregular
_exptl_crystal_F_000 2536
_exptl_crystal_size_max 0.089
_exptl_crystal_size_mid 0.072
_exptl_crystal_size_min 0.051
_refine_diff_density_max 0.592
_refine_diff_density_min -0.677
_refine_ls_extinction_method none
_refine_ls_goodness_of_fit_ref 1.061
_refine_ls_hydrogen_treatment constr
_refine_ls_matrix_type full
_refine_ls_number_parameters 427
_refine_ls_number_reflns 5876
_refine_ls_number_restraints 110
_refine_ls_restrained_S_all 1.057
_refine_ls_R_factor_all 0.0568
_refine_ls_R_factor_gt 0.0444
_refine_ls_shift/su_max 0.002
_refine_ls_shift/su_mean 0.000
_refine_ls_structure_factor_coef Fsqd
_refine_ls_weighting_details 'w=1/[\s^2^(Fo^2^)+(0.0724P)^2^+2.8715P] where P=(Fo^2^+2Fc^2^)/3'
_refine_ls_weighting_scheme calc
_refine_ls_wR_factor_gt 0.1210
_refine_ls_wR_factor_ref 0.1294
_reflns_number_gt 4731
_reflns_number_total 5876
_reflns_threshold_expression 'I > 2\s(I)'
_cod_data_source_file jx3083.cif
_cod_data_source_block compound_9
_cod_database_code 2312517
_shelx_space_group_comment
;
The symmetry employed for this shelxl refinement is uniquely defined
by the following loop, which should always be used as a source of
symmetry information in preference to the above space-group names.
They are only intended as comments.
;
_shelx_estimated_absorpt_t_min 0.871
_shelx_estimated_absorpt_t_max 0.923

loop_
_space_group_symop_operation_xyz
'x, y, z'
'-x+1/2, -y, z+1/2'
'-x, y+1/2, -z+1/2'
'x+1/2, -y+1/2, -z'
'-x, -y, -z'
'x-1/2, y, -z-1/2'
'x, -y-1/2, z-1/2'
'-x-1/2, y-1/2, z'

loop_
_atom_site_type_symbol
_atom_site_label
_atom_site_fract_x
_atom_site_fract_y
_atom_site_fract_z
_atom_site_U_iso_or_equiv
_atom_site_adp_type
_atom_site_calc_flag
_atom_site_occupancy
_atom_site_disorder_assembly
_atom_site_disorder_group
Cu Cu1 0.55547(2) 0.53111(2) 0.53308(2) 0.01823(12) Uani d 1 . .
O O5 0.50248(10) 0.36700(10) 0.46401(8) 0.0252(4) Uani d 1 . .
O O7 0.65573(9) 0.57946(10) 0.57670(7) 0.0241(3) Uani d 1 . .
O O1 0.59137(11) 0.56075(11) 0.44259(8) 0.0291(4) Uani d 1 . .
O O8 0.61763(11) 0.68383(10) 1.05831(8) 0.0273(4) Uani d 1 . .
O O2 0.49637(11) 0.50447(11) 0.38364(8) 0.0280(4) Uani d 1 . .
O O4 0.59873(10) 0.42265(10) 0.52209(9) 0.0298(4) Uani d 1 . .
O O3 0.71353(11) 0.63150(11) 0.14972(8) 0.0321(4) Uani d 1 . .
H H3 0.683225 0.640715 0.117760 0.048 Uiso calc 1 . .
O O6 0.72255(11) 0.06580(10) 0.49628(10) 0.0354(4) Uani d 1 . .
H H6 0.761058 0.068772 0.521300 0.053 Uiso calc 1 . .
N N1 0.65256(11) 0.59407(11) 0.64321(9) 0.0206(4) Uani d 1 . .
N N2 0.62549(12) 0.67097(11) 0.99246(9) 0.0230(4) Uani d 1 . .
O O11 0.3089(3) 0.7105(2) 0.7347(2) 0.0404(8) Uani d 0.810(7) A 1
C C8 0.56697(13) 0.36401(13) 0.49230(11) 0.0211(4) Uani d 1 . .
C C9 0.60821(14) 0.28525(14) 0.49182(11) 0.0226(5) Uani d 1 . .
C C2 0.59825(14) 0.56527(13) 0.32415(11) 0.0234(5) Uani d 1 . .
C C1 0.55878(14) 0.54118(13) 0.38817(11) 0.0220(5) Uani d 1 . .
C C15 0.63041(15) 0.66824(14) 0.66426(11) 0.0252(5) Uani d 1 . .
H H15 0.617842 0.709079 0.632146 0.030 Uiso calc 1 . .
C C17 0.64367(14) 0.62556(13) 0.78060(11) 0.0227(5) Uani d 1 . .
C C10 0.68067(14) 0.28099(14) 0.52013(12) 0.0244(5) Uani d 1 . .
H H10 0.703137 0.328469 0.538773 0.029 Uiso calc 1 . .
C C16 0.62607(15) 0.68455(14) 0.73252(11) 0.0251(5) Uani d 1 . .
H H16 0.610782 0.737066 0.747134 0.030 Uiso calc 1 . .
C C21 0.60508(14) 0.71260(14) 0.87942(11) 0.0245(5) Uani d 1 . .
H H21 0.585371 0.751688 0.848675 0.029 Uiso calc 1 . .
C C20 0.63854(14) 0.64219(13) 0.85414(11) 0.0226(5) Uani d 1 . .
C C5 0.67379(15) 0.60924(14) 0.20579(11) 0.0258(5) Uani d 1 . .
C C3 0.67212(14) 0.59578(14) 0.32695(11) 0.0237(5) Uani d 1 . .
H H3A 0.696648 0.601726 0.369532 0.028 Uiso calc 1 . .
C C12 0.68680(15) 0.13871(14) 0.49508(13) 0.0266(5) Uani d 1 . .
C C23 0.65919(16) 0.60197(15) 0.97036(12) 0.0281(5) Uani d 1 . .
H H23 0.677647 0.563450 1.002205 0.034 Uiso calc 1 . .
O O9 0.45652(16) 0.6662(2) 0.77770(13) 0.0493(10) Uani d 0.810(7) A 1
C C11 0.72015(14) 0.20845(14) 0.52137(11) 0.0245(5) Uani d 1 . .
H H11 0.769830 0.206259 0.540094 0.029 Uiso calc 1 . .
C C4 0.71015(14) 0.61755(14) 0.26802(12) 0.0255(5) Uani d 1 . .
H H4 0.760583 0.637948 0.270175 0.031 Uiso calc 1 . .
C C22 0.59993(14) 0.72685(14) 0.94821(11) 0.0241(5) Uani d 1 . .
H H22 0.578336 0.776103 0.964300 0.029 Uiso calc 1 . .
C C7 0.56233(15) 0.55780(16) 0.26172(12) 0.0297(5) Uani d 1 . .
H H7 0.511831 0.537584 0.259521 0.036 Uiso calc 1 . .
C C19 0.66950(17) 0.53507(14) 0.68720(12) 0.0294(5) Uani d 1 . .
H H19 0.684302 0.483013 0.671134 0.035 Uiso calc 1 . .
C C24 0.66691(16) 0.58720(14) 0.90203(12) 0.0278(5) Uani d 1 . .
H H24 0.691776 0.539147 0.887204 0.033 Uiso calc 1 . .
C C14 0.57563(15) 0.21559(15) 0.46452(12) 0.0265(5) Uani d 1 . .
H H14 0.526630 0.218244 0.444465 0.032 Uiso calc 1 . .
C C18 0.66551(17) 0.54966(15) 0.75576(12) 0.0311(6) Uani d 1 . .
H H18 0.677809 0.507415 0.786663 0.037 Uiso calc 1 . .
C C6 0.59989(16) 0.57974(16) 0.20242(12) 0.0313(5) Uani d 1 . .
H H6A 0.575141 0.574575 0.159865 0.038 Uiso calc 1 . .
C C13 0.61441(16) 0.14216(15) 0.46646(14) 0.0321(6) Uani d 1 . .
H H13 0.591747 0.094479 0.448363 0.039 Uiso calc 1 . .
C C25 0.3282(2) 0.7026(3) 0.80400(19) 0.0388(9) Uani d 0.810(7) A 1
H H25A 0.315819 0.646817 0.819254 0.047 Uiso calc 0.810(7) A 1
H H25B 0.297075 0.740911 0.830851 0.047 Uiso calc 0.810(7) A 1
C C26 0.4093(3) 0.7187(3) 0.8173(2) 0.0438(11) Uani d 0.810(7) A 1
H H26A 0.421075 0.775979 0.806207 0.053 Uiso calc 0.810(7) A 1
H H26B 0.420166 0.710148 0.866016 0.053 Uiso calc 0.810(7) A 1
C C28 0.3552(2) 0.6565(3) 0.6955(2) 0.0434(10) Uani d 0.810(7) A 1
H H28A 0.343313 0.663150 0.646780 0.052 Uiso calc 0.810(7) A 1
H H28B 0.343961 0.599572 0.708289 0.052 Uiso calc 0.810(7) A 1
C C27 0.4373(2) 0.6736(3) 0.7071(2) 0.0509(12) Uani d 0.810(7) A 1
H H27A 0.468400 0.635153 0.680357 0.061 Uiso calc 0.810(7) A 1
H H27B 0.449168 0.729354 0.691464 0.061 Uiso calc 0.810(7) A 1
O O10 0.4610(8) 0.7313(12) 0.7713(7) 0.064(4) Uani d 0.190(7) A 2
C C29 0.405(2) 0.753(2) 0.8167(18) 0.071(5) Uani d 0.190(7) A 2
H H29A 0.380285 0.804734 0.803985 0.085 Uiso calc 0.190(7) A 2
H H29B 0.424871 0.756919 0.863503 0.085 Uiso calc 0.190(7) A 2
C C32 0.4311(12) 0.7477(15) 0.7046(9) 0.059(4) Uani d 0.190(7) A 2
H H32A 0.408561 0.802772 0.703074 0.071 Uiso calc 0.190(7) A 2
H H32B 0.472222 0.744782 0.670468 0.071 Uiso calc 0.190(7) A 2
C C30 0.341(2) 0.666(2) 0.8067(17) 0.085(5) Uani d 0.190(7) A 2
H H30A 0.367741 0.613827 0.808990 0.101 Uiso calc 0.190(7) A 2
H H30B 0.298857 0.667275 0.840290 0.101 Uiso calc 0.190(7) A 2
C C31 0.3752(19) 0.689(2) 0.6905(16) 0.076(5) Uani d 0.190(7) A 2
H H31A 0.399871 0.634867 0.690215 0.091 Uiso calc 0.190(7) A 2
H H31B 0.355471 0.698959 0.644293 0.091 Uiso calc 0.190(7) A 2
O O12 0.313(2) 0.6859(18) 0.7354(18) 0.087(6) Uani d 0.190(7) A 2

loop_
_atom_site_aniso_label
_atom_site_aniso_U_11
_atom_site_aniso_U_22
_atom_site_aniso_U_33
_atom_site_aniso_U_12
_atom_site_aniso_U_13
_atom_site_aniso_U_23
Cu1 0.02456(19) 0.01616(18) 0.01396(18) -0.00172(12) 0.00016(12) 0.00019(11)
O5 0.0280(9) 0.0203(8) 0.0273(8) 0.0012(7) -0.0046(7) -0.0030(6)
O7 0.0285(8) 0.0306(8) 0.0131(7) -0.0072(7) 0.0008(6) -0.0039(6)
O1 0.0347(10) 0.0364(9) 0.0161(8) -0.0099(8) 0.0034(7) 0.0002(7)
O8 0.0405(10) 0.0279(8) 0.0137(7) 0.0021(7) 0.0000(7) -0.0025(6)
O2 0.0354(10) 0.0334(9) 0.0151(7) -0.0093(8) 0.0011(7) 0.0020(6)
O4 0.0308(9) 0.0206(8) 0.0380(10) 0.0002(7) -0.0082(8) -0.0057(7)
O3 0.0359(10) 0.0420(10) 0.0183(8) 0.0017(8) 0.0057(7) 0.0073(7)
O6 0.0327(10) 0.0212(8) 0.0524(12) 0.0044(7) -0.0152(9) -0.0072(8)
N1 0.0252(9) 0.0233(9) 0.0132(8) -0.0024(8) -0.0019(7) -0.0024(7)
N2 0.0334(11) 0.0211(9) 0.0146(9) 0.0000(8) -0.0009(8) -0.0029(7)
O11 0.0389(15) 0.049(2) 0.0337(14) 0.0094(15) 0.0003(11) -0.0053(15)
C8 0.0264(11) 0.0194(10) 0.0175(10) -0.0011(9) 0.0010(8) 0.0016(8)
C9 0.0260(11) 0.0232(11) 0.0187(10) -0.0007(9) 0.0005(9) 0.0002(8)
C2 0.0336(13) 0.0187(10) 0.0180(10) 0.0003(9) 0.0032(9) 0.0016(8)
C1 0.0299(12) 0.0197(10) 0.0165(10) 0.0009(9) 0.0010(9) 0.0006(8)
C15 0.0343(13) 0.0218(11) 0.0195(11) -0.0008(10) -0.0017(9) 0.0029(9)
C17 0.0299(12) 0.0197(10) 0.0184(10) 0.0005(9) -0.0021(9) -0.0009(8)
C10 0.0302(12) 0.0180(10) 0.0251(11) 0.0000(9) -0.0019(9) -0.0003(9)
C16 0.0366(13) 0.0192(10) 0.0196(11) 0.0026(9) 0.0009(9) -0.0014(8)
C21 0.0348(13) 0.0203(10) 0.0184(10) 0.0047(9) -0.0035(9) 0.0014(8)
C20 0.0317(12) 0.0195(10) 0.0165(10) -0.0004(9) -0.0020(9) -0.0012(8)
C5 0.0338(12) 0.0257(11) 0.0180(11) 0.0022(10) 0.0073(9) 0.0036(9)
C3 0.0315(12) 0.0224(11) 0.0172(10) 0.0026(10) 0.0020(9) 0.0015(8)
C12 0.0294(12) 0.0198(11) 0.0305(12) 0.0025(9) -0.0037(10) -0.0025(9)
C23 0.0440(15) 0.0215(11) 0.0186(11) 0.0065(11) -0.0039(10) 0.0010(9)
O9 0.0365(15) 0.077(2) 0.0349(14) 0.0123(14) -0.0016(11) -0.0141(14)
C11 0.0272(12) 0.0227(11) 0.0236(11) -0.0014(9) -0.0032(9) -0.0003(9)
C4 0.0276(12) 0.0262(11) 0.0225(11) 0.0026(10) 0.0023(9) 0.0031(9)
C22 0.0325(13) 0.0184(10) 0.0214(10) 0.0054(9) 0.0004(9) -0.0004(9)
C7 0.0336(13) 0.0351(13) 0.0205(12) -0.0066(11) 0.0006(10) 0.0024(10)
C19 0.0449(15) 0.0229(11) 0.0203(11) 0.0068(11) -0.0021(10) -0.0033(9)
C24 0.0430(14) 0.0194(11) 0.0211(11) 0.0070(10) -0.0027(10) -0.0025(9)
C14 0.0277(12) 0.0227(12) 0.0292(12) 0.0019(10) -0.0045(9) -0.0036(9)
C18 0.0490(16) 0.0240(11) 0.0204(11) 0.0091(11) -0.0052(11) -0.0018(9)
C6 0.0396(14) 0.0370(13) 0.0172(11) -0.0034(11) 0.0007(10) 0.0032(10)
C13 0.0336(14) 0.0231(12) 0.0396(14) -0.0009(10) -0.0079(11) -0.0062(10)
C25 0.039(2) 0.050(2) 0.0271(17) 0.0065(18) 0.0047(14) -0.0004(17)
C26 0.043(2) 0.057(3) 0.0308(19) -0.001(2) 0.0031(16) -0.011(2)
C28 0.035(2) 0.058(3) 0.037(2) 0.0044(19) 0.0039(17) -0.013(2)
C27 0.041(2) 0.076(3) 0.035(2) 0.001(2) 0.0008(16) -0.021(2)
O10 0.053(5) 0.092(7) 0.046(5) 0.003(5) 0.001(4) 0.003(5)
C29 0.063(7) 0.094(8) 0.057(7) -0.002(6) -0.001(6) -0.001(6)
C32 0.050(6) 0.086(7) 0.041(6) -0.003(6) 0.002(5) 0.006(5)
C30 0.079(8) 0.096(8) 0.078(7) -0.004(6) -0.001(6) 0.000(6)
C31 0.072(7) 0.092(8) 0.064(7) -0.003(6) 0.006(6) -0.001(6)
O12 0.082(8) 0.096(8) 0.081(7) -0.005(6) 0.001(6) -0.003(6)

loop_
_atom_type_symbol
_atom_type_description
_atom_type_scat_dispersion_real
_atom_type_scat_dispersion_imag
_atom_type_scat_source
C C 0.0181 0.0091 'International Tables Vol C Tables 4.2.6.8 and 6.1.1.4'
H H 0.0000 0.0000 'International Tables Vol C Tables 4.2.6.8 and 6.1.1.4'
Cu Cu -1.9646 0.5888 'International Tables Vol C Tables 4.2.6.8 and 6.1.1.4'
N N 0.0311 0.0180 'International Tables Vol C Tables 4.2.6.8 and 6.1.1.4'
O O 0.0492 0.0322 'International Tables Vol C Tables 4.2.6.8 and 6.1.1.4'

loop_
_geom_angle_atom_site_label_1
_geom_angle_atom_site_label_2
_geom_angle_atom_site_label_3
_geom_angle_site_symmetry_1
_geom_angle_site_symmetry_3
_geom_angle
_geom_angle_publ_flag
O5 Cu1 O7 5_666 . 95.73(7) ?
O5 Cu1 O2 5_666 5_666 89.36(7) ?
O1 Cu1 O5 . 5_666 88.94(7) ?
O1 Cu1 O7 . . 90.49(7) ?
O1 Cu1 O2 . 5_666 170.38(7) ?
O2 Cu1 O7 5_666 . 99.10(7) ?
O4 Cu1 O5 . 5_666 170.56(7) ?
O4 Cu1 O7 . . 93.66(7) ?
O4 Cu1 O1 . . 90.04(8) ?
O4 Cu1 O2 . 5_666 90.09(8) ?
C8 O5 Cu1 . 5_666 119.08(15) ?
N1 O7 Cu1 . . 115.61(13) ?
C1 O1 Cu1 . . 124.60(16) ?
C1 O2 Cu1 . 5_666 119.24(15) ?
C8 O4 Cu1 . . 125.36(16) ?
C5 O3 H3 . . 109.5 ?
C12 O6 H6 . . 109.5 ?
O7 N1 C15 . . 118.58(18) ?
O7 N1 C19 . . 119.90(19) ?
C19 N1 C15 . . 121.50(19) ?
O8 N2 C23 . . 119.76(19) ?
O8 N2 C22 . . 119.54(19) ?
C22 N2 C23 . . 120.71(19) ?
C25 O11 C28 . . 109.2(4) ?
O5 C8 C9 . . 118.0(2) ?
O4 C8 O5 . . 125.0(2) ?
O4 C8 C9 . . 117.0(2) ?
C10 C9 C8 . . 119.2(2) ?
C14 C9 C8 . . 121.4(2) ?
C14 C9 C10 . . 119.4(2) ?
C3 C2 C1 . . 119.7(2) ?
C7 C2 C1 . . 120.9(2) ?
C7 C2 C3 . . 119.4(2) ?
O1 C1 C2 . . 116.2(2) ?
O2 C1 O1 . . 125.6(2) ?
O2 C1 C2 . . 118.2(2) ?
N1 C15 H15 . . 120.2 ?
N1 C15 C16 . . 119.7(2) ?
C16 C15 H15 . . 120.2 ?
C16 C17 C20 . . 121.7(2) ?
C16 C17 C18 . . 116.5(2) ?
C18 C17 C20 . . 121.8(2) ?
C9 C10 H10 . . 119.6 ?
C11 C10 C9 . . 120.7(2) ?
C11 C10 H10 . . 119.6 ?
C15 C16 C17 . . 121.3(2) ?
C15 C16 H16 . . 119.4 ?
C17 C16 H16 . . 119.4 ?
C20 C21 H21 . . 119.3 ?
C22 C21 H21 . . 119.3 ?
C22 C21 C20 . . 121.4(2) ?
C21 C20 C17 . . 122.1(2) ?
C21 C20 C24 . . 116.5(2) ?
C24 C20 C17 . . 121.4(2) ?
O3 C5 C4 . . 117.1(2) ?
O3 C5 C6 . . 122.5(2) ?
C6 C5 C4 . . 120.5(2) ?
C2 C3 H3A . . 119.7 ?
C4 C3 C2 . . 120.6(2) ?
C4 C3 H3A . . 119.7 ?
O6 C12 C11 . . 121.9(2) ?
O6 C12 C13 . . 117.9(2) ?
C11 C12 C13 . . 120.2(2) ?
N2 C23 H23 . . 119.8 ?
N2 C23 C24 . . 120.5(2) ?
C24 C23 H23 . . 119.8 ?
C26 O9 C27 . . 109.9(3) ?
C10 C11 C12 . . 119.7(2) ?
C10 C11 H11 . . 120.2 ?
C12 C11 H11 . . 120.2 ?
C5 C4 H4 . . 120.3 ?
C3 C4 C5 . . 119.5(2) ?
C3 C4 H4 . . 120.3 ?
N2 C22 C21 . . 120.0(2) ?
N2 C22 H22 . . 120.0 ?
C21 C22 H22 . . 120.0 ?
C2 C7 H7 . . 119.8 ?
C2 C7 C6 . . 120.4(2) ?
C6 C7 H7 . . 119.8 ?
N1 C19 H19 . . 120.0 ?
N1 C19 C18 . . 120.1(2) ?
C18 C19 H19 . . 120.0 ?
C20 C24 H24 . . 119.6 ?
C23 C24 C20 . . 120.8(2) ?
C23 C24 H24 . . 119.6 ?
C9 C14 H14 . . 119.9 ?
C13 C14 C9 . . 120.3(2) ?
C13 C14 H14 . . 119.9 ?
C17 C18 H18 . . 119.5 ?
C19 C18 C17 . . 121.0(2) ?
C19 C18 H18 . . 119.5 ?
C5 C6 C7 . . 119.7(2) ?
C5 C6 H6A . . 120.2 ?
C7 C6 H6A . . 120.2 ?
C12 C13 H13 . . 120.1 ?
C14 C13 C12 . . 119.7(2) ?
C14 C13 H13 . . 120.1 ?
O11 C25 H25A . . 109.0 ?
O11 C25 H25B . . 109.0 ?
O11 C25 C26 . . 112.8(4) ?
H25A C25 H25B . . 107.8 ?
C26 C25 H25A . . 109.0 ?
C26 C25 H25B . . 109.0 ?
O9 C26 C25 . . 110.8(4) ?
O9 C26 H26A . . 109.5 ?
O9 C26 H26B . . 109.5 ?
C25 C26 H26A . . 109.5 ?
C25 C26 H26B . . 109.5 ?
H26A C26 H26B . . 108.1 ?
O11 C28 H28A . . 109.5 ?
O11 C28 H28B . . 109.5 ?
O11 C28 C27 . . 110.5(4) ?
H28A C28 H28B . . 108.1 ?
C27 C28 H28A . . 109.5 ?
C27 C28 H28B . . 109.5 ?
O9 C27 C28 . . 111.2(4) ?
O9 C27 H27A . . 109.4 ?
O9 C27 H27B . . 109.4 ?
C28 C27 H27A . . 109.4 ?
C28 C27 H27B . . 109.4 ?
H27A C27 H27B . . 108.0 ?
C29 O10 C32 . . 106(2) ?
O10 C29 H29A . . 111.8 ?
O10 C29 H29B . . 111.8 ?
O10 C29 C30 . . 100(2) ?
H29A C29 H29B . . 109.5 ?
C30 C29 H29A . . 111.8 ?
C30 C29 H29B . . 111.8 ?
O10 C32 H32A . . 110.1 ?
O10 C32 H32B . . 110.1 ?
H32A C32 H32B . . 108.4 ?
C31 C32 O10 . . 108(2) ?
C31 C32 H32A . . 110.1 ?
C31 C32 H32B . . 110.1 ?
C29 C30 H30A . . 112.2 ?
C29 C30 H30B . . 112.2 ?
H30A C30 H30B . . 109.8 ?
O12 C30 C29 . . 98(2) ?
O12 C30 H30A . . 112.2 ?
O12 C30 H30B . . 112.2 ?
C32 C31 H31A . . 108.2 ?
C32 C31 H31B . . 108.2 ?
C32 C31 O12 . . 116(3) ?
H31A C31 H31B . . 107.4 ?
O12 C31 H31A . . 108.2 ?
O12 C31 H31B . . 108.2 ?
C31 O12 C30 . . 110(3) ?

loop_
_geom_bond_atom_site_label_1
_geom_bond_atom_site_label_2
_geom_bond_site_symmetry_2
_geom_bond_distance
_geom_bond_publ_flag
Cu1 O5 5_666 1.9637(17) ?
Cu1 O7 . 2.1185(16) ?
Cu1 O1 . 1.9564(16) ?
Cu1 O2 5_666 1.9692(16) ?
Cu1 O4 . 1.9527(17) ?
O5 C8 . 1.266(3) ?
O7 N1 . 1.336(2) ?
O1 C1 . 1.260(3) ?
O8 N2 . 1.324(2) ?
O2 C1 . 1.257(3) ?
O4 C8 . 1.261(3) ?
O3 H3 . 0.8400 ?
O3 C5 . 1.360(3) ?
O6 H6 . 0.8400 ?
O6 C12 . 1.355(3) ?
N1 C15 . 1.347(3) ?
N1 C19 . 1.336(3) ?
N2 C23 . 1.353(3) ?
N2 C22 . 1.346(3) ?
O11 C25 . 1.416(6) ?
O11 C28 . 1.433(6) ?
C8 C9 . 1.486(3) ?
C9 C10 . 1.394(3) ?
C9 C14 . 1.390(3) ?
C2 C1 . 1.496(3) ?
C2 C3 . 1.395(4) ?
C2 C7 . 1.390(3) ?
C15 H15 . 0.9500 ?
C15 C16 . 1.376(3) ?
C17 C16 . 1.392(3) ?
C17 C20 . 1.480(3) ?
C17 C18 . 1.396(3) ?
C10 H10 . 0.9500 ?
C10 C11 . 1.381(3) ?
C16 H16 . 0.9500 ?
C21 H21 . 0.9500 ?
C21 C20 . 1.392(3) ?
C21 C22 . 1.381(3) ?
C20 C24 . 1.401(3) ?
C5 C4 . 1.392(3) ?
C5 C6 . 1.390(4) ?
C3 H3A . 0.9500 ?
C3 C4 . 1.389(3) ?
C12 C11 . 1.390(3) ?
C12 C13 . 1.395(4) ?
C23 H23 . 0.9500 ?
C23 C24 . 1.377(3) ?
O9 C26 . 1.431(5) ?
O9 C27 . 1.439(5) ?
C11 H11 . 0.9500 ?
C4 H4 . 0.9500 ?
C22 H22 . 0.9500 ?
C7 H7 . 0.9500 ?
C7 C6 . 1.392(3) ?
C19 H19 . 0.9500 ?
C19 C18 . 1.376(3) ?
C24 H24 . 0.9500 ?
C14 H14 . 0.9500 ?
C14 C13 . 1.388(4) ?
C18 H18 . 0.9500 ?
C6 H6A . 0.9500 ?
C13 H13 . 0.9500 ?
C25 H25A . 0.9900 ?
C25 H25B . 0.9900 ?
C25 C26 . 1.475(7) ?
C26 H26A . 0.9900 ?
C26 H26B . 0.9900 ?
C28 H28A . 0.9900 ?
C28 H28B . 0.9900 ?
C28 C27 . 1.489(6) ?
C27 H27A . 0.9900 ?
C27 H27B . 0.9900 ?
O10 C29 . 1.38(4) ?
O10 C32 . 1.44(2) ?
C29 H29A . 0.9900 ?
C29 H29B . 0.9900 ?
C29 C30 . 1.83(5) ?
C32 H32A . 0.9900 ?
C32 H32B . 0.9900 ?
C32 C31 . 1.41(4) ?
C30 H30A . 0.9900 ?
C30 H30B . 0.9900 ?
C30 O12 . 1.52(4) ?
C31 H31A . 0.9900 ?
C31 H31B . 0.9900 ?
C31 O12 . 1.41(5) ?

loop_
_geom_torsion_atom_site_label_1
_geom_torsion_atom_site_label_2
_geom_torsion_atom_site_label_3
_geom_torsion_atom_site_label_4
_geom_torsion_site_symmetry_1
_geom_torsion_site_symmetry_2
_geom_torsion_site_symmetry_3
_geom_torsion_site_symmetry_4
_geom_torsion
_geom_torsion_publ_flag
Cu1 O5 C8 O4 5_666 . . . -1.2(3) ?
Cu1 O5 C8 C9 5_666 . . . 177.52(15) ?
Cu1 O7 N1 C15 . . . . -91.3(2) ?
Cu1 O7 N1 C19 . . . . 87.2(2) ?
Cu1 O1 C1 O2 . . . . 4.7(3) ?
Cu1 O1 C1 C2 . . . . -176.11(15) ?
Cu1 O2 C1 O1 5_666 . . . -2.8(3) ?
Cu1 O2 C1 C2 5_666 . . . 178.11(15) ?
Cu1 O4 C8 O5 . . . . 1.2(3) ?
Cu1 O4 C8 C9 . . . . -177.61(15) ?
O5 C8 C9 C10 . . . . 177.4(2) ?
O5 C8 C9 C14 . . . . -3.5(3) ?
O7 N1 C15 C16 . . . . 179.5(2) ?
O7 N1 C19 C18 . . . . -179.3(2) ?
O8 N2 C23 C24 . . . . 179.2(2) ?
O8 N2 C22 C21 . . . . -177.4(2) ?
O4 C8 C9 C10 . . . . -3.8(3) ?
O4 C8 C9 C14 . . . . 175.4(2) ?
O3 C5 C4 C3 . . . . 179.9(2) ?
O3 C5 C6 C7 . . . . 179.8(2) ?
O6 C12 C11 C10 . . . . -178.7(2) ?
O6 C12 C13 C14 . . . . 179.7(2) ?
N1 C15 C16 C17 . . . . -0.5(4) ?
N1 C19 C18 C17 . . . . 0.2(4) ?
N2 C23 C24 C20 . . . . -1.5(4) ?
O11 C25 C26 O9 . . . . -56.8(5) ?
O11 C28 C27 O9 . . . . 58.0(6) ?
C8 C9 C10 C11 . . . . 179.1(2) ?
C8 C9 C14 C13 . . . . -178.1(2) ?
C9 C10 C11 C12 . . . . -1.0(4) ?
C9 C14 C13 C12 . . . . -0.9(4) ?
C2 C3 C4 C5 . . . . 0.4(3) ?
C2 C7 C6 C5 . . . . 0.0(4) ?
C1 C2 C3 C4 . . . . 179.2(2) ?
C1 C2 C7 C6 . . . . -179.4(2) ?
C15 N1 C19 C18 . . . . -0.9(4) ?
C17 C20 C24 C23 . . . . -177.5(2) ?
C10 C9 C14 C13 . . . . 1.1(4) ?
C16 C17 C20 C21 . . . . 10.1(4) ?
C16 C17 C20 C24 . . . . -170.3(2) ?
C16 C17 C18 C19 . . . . 0.3(4) ?
C21 C20 C24 C23 . . . . 2.1(4) ?
C20 C17 C16 C15 . . . . -179.4(2) ?
C20 C17 C18 C19 . . . . 179.6(3) ?
C20 C21 C22 N2 . . . . -2.0(4) ?
C3 C2 C1 O1 . . . . 9.7(3) ?
C3 C2 C1 O2 . . . . -171.1(2) ?
C3 C2 C7 C6 . . . . 0.6(4) ?
C23 N2 C22 C21 . . . . 2.7(4) ?
C11 C12 C13 C14 . . . . -0.2(4) ?
C4 C5 C6 C7 . . . . -0.5(4) ?
C22 N2 C23 C24 . . . . -1.0(4) ?
C22 C21 C20 C17 . . . . 179.2(2) ?
C22 C21 C20 C24 . . . . -0.4(4) ?
C7 C2 C1 O1 . . . . -170.3(2) ?
C7 C2 C1 O2 . . . . 8.9(3) ?
C7 C2 C3 C4 . . . . -0.9(3) ?
C19 N1 C15 C16 . . . . 1.0(4) ?
C14 C9 C10 C11 . . . . -0.1(4) ?
C18 C17 C16 C15 . . . . -0.2(4) ?
C18 C17 C20 C21 . . . . -169.2(3) ?
C18 C17 C20 C24 . . . . 10.4(4) ?
C6 C5 C4 C3 . . . . 0.3(4) ?
C13 C12 C11 C10 . . . . 1.2(4) ?
C25 O11 C28 C27 . . . . -57.2(5) ?
C26 O9 C27 C28 . . . . -56.3(5) ?
C28 O11 C25 C26 . . . . 57.3(5) ?
C27 O9 C26 C25 . . . . 54.9(5) ?
O10 C29 C30 O12 . . . . -69(3) ?
O10 C32 C31 O12 . . . . 60(4) ?
C29 O10 C32 C31 . . . . -72(3) ?
C29 C30 O12 C31 . . . . 59(3) ?
C32 O10 C29 C30 . . . . 76(2) ?
C32 C31 O12 C30 . . . . -61(4) ?
